data_4001921
loop_
_publ_author_name
'Luo, Zhong-Zhen'
'Lin, Chen-Sheng'
'Cui, Hong-Hua'
'Zhang, Wei-Long'
'Zhang, Hao'
'He, Zhang-Zhen'
'Cheng, Wen-Dan'

_publ_section_title
;
 SHG Materials SnGa4Q7(Q = S, Se) Appearing with Large Conversion
 Efficiencies, High Damage Thresholds, and Wide Transparencies in the
 Mid-Infrared Region
;
_journal_issue 8
_journal_name_full 'Chemistry of Materials'
_journal_page_first 2743
_journal_paper_doi 10.1021/cm5006955
_journal_volume 26
_journal_year 2014
_chemical_formula_sum 'Ga4 Se7 Sn'
_chemical_formula_weight 950.31
_chemical_name_systematic
; 
 ? 
;
_space_group_IT_number 7
_symmetry_cell_setting monoclinic
_symmetry_space_group_name_Hall 'P -2yc'
_symmetry_space_group_name_H-M 'P 1 c 1'
_atom_sites_solution_hydrogens none
_atom_sites_solution_primary direct
_atom_sites_solution_secondary difmap
_audit_creation_method SHELXL-97
_cell_angle_alpha 90.00
_cell_angle_beta 106.680(7)
_cell_angle_gamma 90.00
_cell_formula_units_Z 2
_cell_length_a 7.577(4)
_cell_length_b 6.666(3)
_cell_length_c 13.023(8)
_cell_measurement_reflns_used 1707
_cell_measurement_temperature 293(2)
_cell_measurement_theta_max 27.5127
_cell_measurement_theta_min 2.8063
_cell_volume 630.1(6)
_computing_structure_refinement 'SHELXL-97 (Sheldrick, 1997)'
_computing_structure_solution 'SHELXS-97 (Sheldrick, 1990)'
_diffrn_ambient_temperature 293(2)
_diffrn_detector_area_resol_mean 14.6306
_diffrn_measured_fraction_theta_full 0.995
_diffrn_measured_fraction_theta_max 0.995
_diffrn_measurement_device_type Mercury70
_diffrn_measurement_method CCD_Profile_fitting
_diffrn_radiation_monochromator graphite
_diffrn_radiation_source 'fine-focus sealed tube'
_diffrn_radiation_type MoK\a
_diffrn_radiation_wavelength 0.71073
_diffrn_reflns_av_R_equivalents 0.0283
_diffrn_reflns_av_sigmaI/netI 0.0584
_diffrn_reflns_limit_h_max 9
_diffrn_reflns_limit_h_min -9
_diffrn_reflns_limit_k_max 8
_diffrn_reflns_limit_k_min -8
_diffrn_reflns_limit_l_max 16
_diffrn_reflns_limit_l_min -16
_diffrn_reflns_number 4669
_diffrn_reflns_theta_full 27.49
_diffrn_reflns_theta_max 27.49
_diffrn_reflns_theta_min 2.81
_diffrn_standards_number 1557
_exptl_absorpt_coefficient_mu 30.560
_exptl_absorpt_correction_T_max 0.087
_exptl_absorpt_correction_T_min 0.066
_exptl_absorpt_correction_type multi-scan
_exptl_crystal_colour yellow
_exptl_crystal_density_diffrn 5.009
_exptl_crystal_density_method 'not measured'
_exptl_crystal_description Prism
_exptl_crystal_F_000 824
_exptl_crystal_size_max 0.1000
_exptl_crystal_size_mid 0.1000
_exptl_crystal_size_min 0.0800
_refine_diff_density_max 4.094
_refine_diff_density_min -1.648
_refine_diff_density_rms 0.338
_refine_ls_abs_structure_details 'Flack H D (1983), Acta Cryst. A39, 876-881'
_refine_ls_abs_structure_Flack 0.89(3)
_refine_ls_extinction_coef 0.00073(17)
_refine_ls_extinction_expression Fc^*^=kFc[1+0.001xFc^2^\l^3^/sin(2\q)]^-1/4^
_refine_ls_extinction_method SHELXL
_refine_ls_goodness_of_fit_ref 1.032
_refine_ls_hydrogen_treatment none
_refine_ls_matrix_type full
_refine_ls_number_parameters 110
_refine_ls_number_reflns 2812
_refine_ls_number_restraints 2
_refine_ls_restrained_S_all 1.032
_refine_ls_R_factor_all 0.0562
_refine_ls_R_factor_gt 0.0489
_refine_ls_shift/su_max 0.001
_refine_ls_shift/su_mean 0.000
_refine_ls_structure_factor_coef Fsqd
_refine_ls_weighting_details 'calc w=1/[\s^2^(Fo^2^)+(0.0544P)^2^+9.1172P] where P=(Fo^2^+2Fc^2^)/3'
_refine_ls_weighting_scheme calc
_refine_ls_wR_factor_gt 0.1099
_refine_ls_wR_factor_ref 0.1158
_reflns_number_gt 2504
_reflns_number_total 2878
_reflns_threshold_expression >2sigma(I)
_cod_data_source_file cm5006955_si_002.cif
_cod_data_source_block compd2
_cod_depositor_comments
;
The following automatic conversions were performed:

'_exptl_absorpt_correction_type' value 'Multi-scan' changed to
'multi-scan' according to
/usr/data/users/saulius/automatic-downloads/rss-feeds/ACS/lib/dictionaries/cif_core.dic
dictionary named 'cif_core.dic' version 2.4.2 from 2011-04-26.

Automatic conversion script
Id: cif_fix_values 2281 2013-09-26 08:29:07Z andrius 

 Adding full bibliography for 4001920--4001921.cif.
;
_cod_original_sg_symbol_H-M Pc
_cod_database_code 4001921

loop_
_symmetry_equiv_pos_as_xyz
'x, y, z'
'x, -y, z+1/2'

loop_
_atom_site_label
_atom_site_type_symbol
_atom_site_fract_x
_atom_site_fract_y
_atom_site_fract_z
_atom_site_U_iso_or_equiv
_atom_site_adp_type
_atom_site_occupancy
_atom_site_symmetry_multiplicity
_atom_site_calc_flag
Sn1 Sn 0.9567(2) -0.37180(17) 0.75250(13) 0.0265(3) Uani 1 1 d
Ga1 Ga 0.3594(2) 0.4235(2) 0.56881(15) 0.0129(3) Uani 1 1 d
Ga2 Ga 0.6142(2) -0.0732(2) 0.56353(13) 0.0105(3) Uani 1 1 d
Ga3 Ga 0.4826(2) -0.2482(3) 0.80334(13) 0.0140(4) Uani 1 1 d
Ga4 Ga 1.1103(2) -0.0616(2) 0.56126(13) 0.0115(4) Uani 1 1 d
Se1 Se 1.20028(18) -0.0601(3) 0.75536(11) 0.0132(3) Uani 1 1 d
Se2 Se 0.71955(19) -0.0560(3) 0.75705(11) 0.0126(3) Uani 1 1 d
Se3 Se 0.4791(3) 0.4120(2) 0.75607(15) 0.0317(5) Uani 1 1 d
Se4 Se 0.5957(2) 0.2689(2) 0.50026(13) 0.0106(3) Uani 1 1 d
Se5 Se 0.3224(2) 0.7551(2) 0.48541(13) 0.0106(3) Uani 1 1 d
Se6 Se 0.8391(2) -0.2666(2) 0.51174(13) 0.0136(3) Uani 1 1 d
Se7 Se 0.0649(2) 0.2755(2) 0.49636(14) 0.0132(3) Uani 1 1 d

loop_
_atom_site_aniso_label
_atom_site_aniso_U_11
_atom_site_aniso_U_22
_atom_site_aniso_U_33
_atom_site_aniso_U_23
_atom_site_aniso_U_13
_atom_site_aniso_U_12
Sn1 0.0220(5) 0.0193(5) 0.0384(6) 0.0095(6) 0.0089(4) 0.0042(6)
Ga1 0.0144(7) 0.0109(8) 0.0128(7) -0.0005(6) 0.0031(6) -0.0005(6)
Ga2 0.0081(7) 0.0118(8) 0.0116(8) 0.0022(6) 0.0027(6) 0.0002(6)
Ga3 0.0130(8) 0.0178(9) 0.0117(8) -0.0003(7) 0.0046(7) 0.0001(7)
Ga4 0.0100(7) 0.0103(8) 0.0142(8) 0.0011(6) 0.0037(6) -0.0001(6)
Se1 0.0102(7) 0.0171(9) 0.0121(7) -0.0003(7) 0.0030(6) 0.0005(7)
Se2 0.0116(7) 0.0142(8) 0.0116(7) 0.0024(7) 0.0028(5) -0.0016(7)
Se3 0.0647(14) 0.0146(8) 0.0115(7) 0.0012(8) 0.0038(8) 0.0006(10)
Se4 0.0112(7) 0.0097(7) 0.0105(6) 0.0013(6) 0.0025(5) -0.0003(6)
Se5 0.0078(6) 0.0097(7) 0.0144(7) -0.0006(6) 0.0031(5) 0.0009(6)
Se6 0.0072(7) 0.0131(8) 0.0206(8) -0.0057(7) 0.0042(6) -0.0009(6)
Se7 0.0125(8) 0.0096(7) 0.0163(7) 0.0022(6) 0.0022(6) -0.0003(6)

loop_
_atom_type_symbol
_atom_type_description
_atom_type_scat_dispersion_real
_atom_type_scat_dispersion_imag
_atom_type_scat_source
Ga Ga 0.2307 1.6083 'International Tables Vol C Tables 4.2.6.8 and 6.1.1.4'
Se Se -0.0929 2.2259 'International Tables Vol C Tables 4.2.6.8 and 6.1.1.4'
Sn Sn -0.6537 1.4246 'International Tables Vol C Tables 4.2.6.8 and 6.1.1.4'

loop_
_geom_angle_atom_site_label_1
_geom_angle_atom_site_label_2
_geom_angle_atom_site_label_3
_geom_angle
_geom_angle_site_symmetry_1
_geom_angle_site_symmetry_3
Se1 Sn1 Se2 82.18(6) . .
Se3 Ga1 Se7 115.99(10) . .
Se3 Ga1 Se5 116.89(9) . .
Se7 Ga1 Se5 102.97(9) . .
Se3 Ga1 Se4 105.10(10) . .
Se7 Ga1 Se4 112.54(10) . .
Se5 Ga1 Se4 102.79(9) . .
Se6 Ga2 Se4 112.99(9) . .
Se6 Ga2 Se2 105.77(8) . .
Se4 Ga2 Se2 106.27(9) . .
Se6 Ga2 Se5 105.34(9) . 1_545
Se4 Ga2 Se5 110.12(9) . 1_545
Se2 Ga2 Se5 116.47(8) . 1_545
Se3 Ga3 Se1 119.57(10) 1_545 1_455
Se3 Ga3 Se2 113.55(10) 1_545 .
Se1 Ga3 Se2 109.15(9) 1_455 .
Se3 Ga3 Se4 101.15(9) 1_545 2
Se1 Ga3 Se4 108.53(8) 1_455 2
Se2 Ga3 Se4 103.18(8) . 2
Se7 Ga4 Se6 114.56(9) 1_655 .
Se7 Ga4 Se1 109.50(9) 1_655 .
Se6 Ga4 Se1 104.25(8) . .
Se7 Ga4 Se5 111.83(9) 1_655 1_645
Se6 Ga4 Se5 102.65(9) . 1_645
Se1 Ga4 Se5 113.79(9) . 1_645
Ga3 Se1 Ga4 103.43(7) 1_655 .
Ga3 Se1 Sn1 98.75(9) 1_655 .
Ga4 Se1 Sn1 89.76(7) . .
Ga2 Se2 Ga3 100.85(8) . .
Ga2 Se2 Sn1 87.92(7) . .
Ga3 Se2 Sn1 97.74(8) . .
Ga3 Se3 Ga1 102.30(9) 1_565 .
Ga2 Se4 Ga1 104.49(8) . .
Ga2 Se4 Ga3 105.71(8) . 2_554
Ga1 Se4 Ga3 109.35(9) . 2_554
Ga2 Se5 Ga4 102.70(9) 1_565 1_465
Ga2 Se5 Ga1 105.34(8) 1_565 .
Ga4 Se5 Ga1 106.12(9) 1_465 .
Ga2 Se6 Ga4 104.05(9) . .
Ga1 Se7 Ga4 103.09(9) . 1_455

loop_
_geom_bond_atom_site_label_1
_geom_bond_atom_site_label_2
_geom_bond_distance
_geom_bond_site_symmetry_2
Sn1 Se1 2.773(2) .
Sn1 Se2 2.779(2) .
Ga1 Se3 2.347(3) .
Ga1 Se7 2.374(3) .
Ga1 Se5 2.444(2) .
Ga1 Se4 2.446(3) .
Ga2 Se6 2.383(2) .
Ga2 Se4 2.416(3) .
Ga2 Se2 2.418(2) .
Ga2 Se5 2.438(3) 1_545
Ga3 Se3 2.346(3) 1_545
Ga3 Se1 2.403(2) 1_455
Ga3 Se2 2.418(2) .
Ga3 Se4 2.463(3) 2
Ga4 Se7 2.391(3) 1_655
Ga4 Se6 2.397(2) .
Ga4 Se1 2.422(3) .
Ga4 Se5 2.442(2) 1_645
Se1 Ga3 2.403(2) 1_655
Se3 Ga3 2.346(3) 1_565
Se4 Ga3 2.463(3) 2_554
Se5 Ga2 2.438(3) 1_565
Se5 Ga4 2.442(2) 1_465
Se7 Ga4 2.391(3) 1_455
